data_4309843
loop_
_publ_author_name
'Neil Burford'
'T. Stanley Cameron'
'Charles L. B. Macdonald'
'Katherine N. Robertson'
'Robert Schurko'
'Denise Walsh'
'Robert McDonald'
'Roderick E. Wasylishen'

_publ_contact_author_address
;
Department of Chemistry
Dalhousie University
Halifax, Nova Scotia
B3H 4J3
Canada
;
_publ_contact_author_email ' neil.burford@dal.ca '
_publ_contact_author_fax ' (902) 494-1310 '
_publ_contact_author_name ' Neil Burford'
_publ_contact_author_phone ' (902) 494-3190 '
_publ_section_title
;
Dissociation of
2,4-Bis(2,4,6-tri-tert-butylphenyl)-cyclo-1,3-dipnicta-2,4-diazanes (pnict
= P, As, Sb) Imposed by Substituent Steric Strain: A Cyclobutane/Olefin
Analogy
;
_journal_name_full 'Inorganic Chemistry'
_journal_page_first 8058
_journal_page_last 8064
_journal_paper_doi 10.1021/ic050770h
_journal_volume 44
_journal_year 2005
_chemical_formula_moiety 'C36 H58 As2 Cl2 N2 '
_chemical_formula_sum 'C36 H58 As2 Cl2 N2'
_chemical_formula_weight 739.62
_space_group_IT_number 14
_symmetry_cell_setting monoclinic
_symmetry_Int_Tables_number 14
_symmetry_space_group_name_Hall '-P 2yn'
_symmetry_space_group_name_H-M 'P 1 21/n 1'
_atom_sites_solution_hydrogens geom
_atom_sites_solution_primary direct
_atom_sites_solution_secondary difmap
_cell_angle_alpha 90
_cell_angle_beta 113.66(4)
_cell_angle_gamma 90
_cell_formula_units_Z 2
_cell_length_a 10.397(7)
_cell_length_b 17.611(6)
_cell_length_c 11.442(7)
_cell_measurement_reflns_used 20
_cell_measurement_temperature 213(2)
_cell_measurement_theta_max 18.2
_cell_measurement_theta_min 15.0
_cell_volume 1919(2)
_computing_cell_refinement 'MSC/AFC Diffractometer Control'
_computing_data_collection 'MSC/AFC Diffractometer Control'
_computing_data_reduction
;
teXsan for Windows version 1.06 (MSC, 1997-1999)
;
_computing_structure_refinement 'SHELXL-97 (Sheldrick, 1997)'
_computing_structure_solution
;
SIR97 (Altomare, et. al. 1997)
;
_diffrn_ambient_temperature 213(2)
_diffrn_measured_fraction_theta_full 0.931
_diffrn_measured_fraction_theta_max 0.931
_diffrn_measurement_device 'Rigaku AFC5R'
_diffrn_measurement_method \w-2\q
_diffrn_orient_matrix_UB_11 -0.05606
_diffrn_orient_matrix_UB_12 -0.02396
_diffrn_orient_matrix_UB_13 0.04360
_diffrn_orient_matrix_UB_21 0.00391
_diffrn_orient_matrix_UB_22 -0.04982
_diffrn_orient_matrix_UB_23 -0.04037
_diffrn_orient_matrix_UB_31 0.08871
_diffrn_orient_matrix_UB_32 -0.01295
_diffrn_orient_matrix_UB_33 0.07465
_diffrn_radiation_detector 'scintillation counter'
_diffrn_radiation_monochromator graphite
_diffrn_radiation_source 'Rigaku rotating anode'
_diffrn_radiation_type 'Mo K\a'
_diffrn_radiation_wavelength 0.7107
_diffrn_reflns_av_R_equivalents 0.04973
_diffrn_reflns_av_sigmaI/netI 0.178
_diffrn_reflns_limit_h_max 11
_diffrn_reflns_limit_h_min 0
_diffrn_reflns_limit_k_max 20
_diffrn_reflns_limit_k_min 0
_diffrn_reflns_limit_l_max 12
_diffrn_reflns_limit_l_min -13
_diffrn_reflns_number 3493
_diffrn_reflns_reduction_process 'Lp corrections applied'
_diffrn_reflns_theta_full 25.05
_diffrn_reflns_theta_max 25.05
_diffrn_reflns_theta_min 2.52
_diffrn_standards_decay_% -5.08
_diffrn_standards_interval_count 150
_diffrn_standards_number 3
_exptl_absorpt_coefficient_mu 1.906
_exptl_absorpt_correction_T_max 0.8323
_exptl_absorpt_correction_T_min 0.5987
_exptl_absorpt_correction_type psi-scan
_exptl_absorpt_process_details
;
North,Phillips & Mathews, 1968
;
_exptl_crystal_colour colourless
_exptl_crystal_density_diffrn 1.280
_exptl_crystal_density_meas ?
_exptl_crystal_description plate
_exptl_crystal_F_000 776.00
_exptl_crystal_size_max 0.30
_exptl_crystal_size_mid 0.25
_exptl_crystal_size_min 0.10
_refine_diff_density_max 0.621
_refine_diff_density_min -1.161
_refine_diff_density_rms 0.161
_refine_ls_extinction_method none
_refine_ls_goodness_of_fit_ref 1.042
_refine_ls_hydrogen_treatment constr
_refine_ls_matrix_type full
_refine_ls_number_constraints 0
_refine_ls_number_parameters 193
_refine_ls_number_reflns 3165
_refine_ls_number_restraints 112
_refine_ls_restrained_S_all 1.033
_refine_ls_R_factor_all 0.2660
_refine_ls_R_factor_gt 0.0554
_refine_ls_shift/su_max 0.000
_refine_ls_shift/su_mean 0.000
_refine_ls_structure_factor_coef Fsqd
_refine_ls_weighting_details
;
w=1/[\s^2^(Fo^2^)+(0.0000P)^2^+18.9382P] where P=(Fo^2^+2Fc^2^)/3
;
_refine_ls_weighting_scheme calc
_refine_ls_wR_factor_gt 0.1191
_refine_ls_wR_factor_ref 0.1738
_reflns_number_gt 1158
_reflns_number_total 3165
_reflns_threshold_expression I>2.00\s(I)
_cod_data_source_file ic050770hsi20050513_022640_3.cif
_cod_data_source_block '[Mes*NAsCl]2'
_cod_original_sg_symbol_Hall '-P 2yn '
_cod_original_sg_symbol_H-M 'P 21/n '
_cod_original_formula_sum 'C36 H58 As2 Cl2 N2 '
_cod_database_code 4309843

loop_
_symmetry_equiv_pos_as_xyz
'x, y, z'
'-x+1/2, y+1/2, -z+1/2'
'-x, -y, -z'
'x-1/2, -y-1/2, z-1/2'

loop_
_atom_site_label
_atom_site_type_symbol
_atom_site_fract_x
_atom_site_fract_y
_atom_site_fract_z
_atom_site_U_iso_or_equiv
_atom_site_adp_type
_atom_site_occupancy
_atom_site_symmetry_multiplicity
_atom_site_calc_flag
_atom_site_refinement_flags
_atom_site_disorder_assembly
_atom_site_disorder_group
As1 As 0.45996(12) 0.03687(6) -0.11896(11) 0.0238(3) Uani 1 1 d U . .
Cl1 Cl 0.6153(4) 0.00414(18) -0.1998(3) 0.0446(9) Uani 1 1 d U . .
N1 N 0.5743(8) 0.0524(4) 0.0502(7) 0.0180(19) Uani 1 1 d U . .
C1 C 0.6788(9) 0.1135(5) 0.0812(9) 0.018(2) Uani 1 1 d DU . .
C2 C 0.8259(9) 0.1005(5) 0.1336(10) 0.023(2) Uani 1 1 d DU . .
C3 C 0.9120(10) 0.1553(5) 0.1171(9) 0.022(2) Uani 1 1 d DU . .
H3 H 1.0038 0.1370 0.1403 0.027 Uiso 1 1 d R . .
C4 C 0.8638(9) 0.2245(5) 0.0587(10) 0.023(2) Uani 1 1 d DU . .
C5 C 0.7229(9) 0.2389(5) 0.0280(9) 0.022(2) Uani 1 1 d DU . .
H5 H 0.7001 0.2876 -0.0078 0.026 Uiso 1 1 d R . .
C6 C 0.6295(9) 0.1876(4) 0.0445(9) 0.015(2) Uani 1 1 d DU . .
C7 C 0.8945(9) 0.0285(6) 0.2134(9) 0.030(2) Uani 1 1 d DU . .
C8 C 0.9641(10) 0.2802(5) 0.0340(9) 0.025(2) Uani 1 1 d DU . .
C9 C 0.4873(10) 0.2233(5) 0.0302(8) 0.019(2) Uani 1 1 d DU . .
C10 C 0.8401(12) 0.0210(6) 0.3211(10) 0.039(3) Uani 1 1 d DU . .
H10A H 0.8790 -0.0245 0.3706 0.059 Uiso 1 1 calc R . .
H10B H 0.7384 0.0176 0.2836 0.059 Uiso 1 1 calc R . .
H10C H 0.8688 0.0651 0.3764 0.059 Uiso 1 1 calc R . .
C11 C 0.8637(12) -0.0432(6) 0.1294(10) 0.040(3) Uani 1 1 d DU . .
H11A H 0.7652 -0.0440 0.0720 0.060 Uiso 1 1 calc R . .
H11B H 0.8856 -0.0880 0.1833 0.060 Uiso 1 1 calc R . .
H11C H 0.9209 -0.0428 0.0802 0.060 Uiso 1 1 calc R . .
C12 C 1.0552(9) 0.0346(7) 0.2820(11) 0.045(3) Uani 1 1 d DU . .
H12A H 1.0795 0.0796 0.3353 0.068 Uiso 1 1 calc R . .
H12B H 1.0959 0.0380 0.2193 0.068 Uiso 1 1 calc R . .
H12C H 1.0915 -0.0101 0.3347 0.068 Uiso 1 1 calc R . .
C13 C 1.0120(13) 0.2422(7) -0.0628(11) 0.049(4) Uani 1 1 d DU . .
H13A H 1.0874 0.2717 -0.0699 0.073 Uiso 1 1 calc R . .
H13B H 0.9337 0.2397 -0.1454 0.073 Uiso 1 1 calc R . .
H13C H 1.0453 0.1913 -0.0341 0.073 Uiso 1 1 calc R . .
C14 C 1.0921(11) 0.2950(7) 0.1568(10) 0.037(3) Uani 1 1 d DU . .
H14A H 1.1377 0.2471 0.1915 0.056 Uiso 1 1 calc R . .
H14B H 1.0630 0.3195 0.2181 0.056 Uiso 1 1 calc R . .
H14C H 1.1572 0.3277 0.1391 0.056 Uiso 1 1 calc R . .
C15 C 0.8923(12) 0.3552(6) -0.0230(13) 0.048(4) Uani 1 1 d DU . .
H15A H 0.8111 0.3453 -0.1014 0.073 Uiso 1 1 calc R . .
H15B H 0.9576 0.3875 -0.0409 0.073 Uiso 1 1 calc R . .
H15C H 0.8625 0.3804 0.0373 0.073 Uiso 1 1 calc R . .
C16 C 0.5181(11) 0.3003(5) 0.0993(10) 0.026(3) Uani 1 1 d DU . .
H16A H 0.5804 0.2928 0.1881 0.039 Uiso 1 1 calc R . .
H16B H 0.4309 0.3228 0.0942 0.039 Uiso 1 1 calc R . .
H16C H 0.5625 0.3338 0.0593 0.039 Uiso 1 1 calc R . .
C17 C 0.3886(10) 0.2366(6) -0.1092(9) 0.028(3) Uani 1 1 d DU . .
H17A H 0.4394 0.2619 -0.1530 0.042 Uiso 1 1 calc R . .
H17B H 0.3106 0.2682 -0.1130 0.042 Uiso 1 1 calc R . .
H17C H 0.3533 0.1883 -0.1500 0.042 Uiso 1 1 calc R . .
C18 C 0.4104(11) 0.1767(6) 0.0969(10) 0.032(3) Uani 1 1 d DU . .
H18A H 0.4734 0.1676 0.1850 0.049 Uiso 1 1 calc R . .
H18B H 0.3804 0.1285 0.0533 0.049 Uiso 1 1 calc R . .
H18C H 0.3290 0.2047 0.0944 0.049 Uiso 1 1 calc R . .

loop_
_atom_site_aniso_label
_atom_site_aniso_U_11
_atom_site_aniso_U_22
_atom_site_aniso_U_33
_atom_site_aniso_U_23
_atom_site_aniso_U_13
_atom_site_aniso_U_12
As1 0.0255(6) 0.0175(5) 0.0240(6) 0.0013(7) 0.0053(4) -0.0045(7)
Cl1 0.067(2) 0.0387(17) 0.046(2) 0.0019(15) 0.0409(18) -0.0067(17)
N1 0.020(4) 0.006(5) 0.022(4) 0.000(3) 0.003(4) -0.003(3)
C1 0.022(5) 0.015(5) 0.020(6) -0.001(4) 0.010(5) -0.009(4)
C2 0.023(5) 0.017(5) 0.025(6) -0.001(4) 0.006(4) -0.001(4)
C3 0.007(5) 0.029(6) 0.030(7) -0.005(5) 0.006(5) -0.003(4)
C4 0.019(5) 0.020(5) 0.033(6) -0.005(4) 0.013(5) -0.001(4)
C5 0.027(6) 0.019(5) 0.026(7) 0.001(5) 0.017(5) 0.003(4)
C6 0.017(4) 0.012(4) 0.017(5) -0.009(4) 0.007(4) -0.005(3)
C7 0.028(5) 0.022(5) 0.034(5) 0.005(5) 0.006(4) 0.005(5)
C8 0.026(5) 0.020(5) 0.039(6) 0.000(5) 0.024(4) 0.001(4)
C9 0.017(5) 0.019(5) 0.025(5) -0.004(4) 0.014(4) -0.003(4)
C10 0.041(7) 0.032(8) 0.031(7) 0.007(5) 0.000(6) 0.001(6)
C11 0.045(7) 0.030(7) 0.037(7) 0.007(7) 0.008(6) 0.013(7)
C12 0.027(6) 0.041(7) 0.050(7) 0.017(7) -0.003(5) 0.005(7)
C13 0.034(7) 0.060(9) 0.058(9) 0.006(7) 0.024(7) -0.006(7)
C14 0.028(7) 0.043(7) 0.041(8) 0.008(6) 0.014(6) -0.013(6)
C15 0.041(8) 0.037(7) 0.082(9) 0.023(7) 0.040(7) 0.000(6)
C16 0.024(7) 0.024(6) 0.035(7) -0.019(5) 0.017(6) -0.003(5)
C17 0.019(6) 0.040(7) 0.027(7) 0.000(5) 0.011(5) 0.010(5)
C18 0.019(7) 0.027(6) 0.046(8) -0.003(6) 0.007(6) -0.006(5)

loop_
_atom_type_symbol
_atom_type_description
_atom_type_scat_dispersion_real
_atom_type_scat_dispersion_imag
_atom_type_scat_source
C C 0.0033 0.0016 'International Tables Vol C Tables 4.2.6.8 and 6.1.1.4'
H H 0.0000 0.0000 'International Tables Vol C Tables 4.2.6.8 and 6.1.1.4'
As As 0.0499 2.0058 'International Tables Vol C Tables 4.2.6.8 and 6.1.1.4'
N N 0.0061 0.0033 'International Tables Vol C Tables 4.2.6.8 and 6.1.1.4'
Cl Cl 0.1484 0.1585 'International Tables Vol C Tables 4.2.6.8 and 6.1.1.4'

loop_
_geom_angle_atom_site_label_1
_geom_angle_atom_site_label_2
_geom_angle_atom_site_label_3
_geom_angle
_geom_angle_site_symmetry_1
_geom_angle_site_symmetry_3
_geom_angle_publ_flag
N1 As1 N1 80.4(3) . 3_655 ?
N1 As1 Cl1 101.8(3) . . ?
N1 As1 Cl1 104.5(3) 3_655 . ?
C1 N1 As1 117.8(6) . . ?
C1 N1 As1 140.2(6) . 3_655 ?
As1 N1 As1 99.6(3) . 3_655 ?
C6 C1 C2 118.7(8) . . ?
C6 C1 N1 117.6(7) . . ?
C2 C1 N1 123.4(7) . . ?
C3 C2 C1 118.4(9) . . ?
C3 C2 C7 118.7(8) . . ?
C1 C2 C7 122.9(8) . . ?
C2 C3 C4 123.6(9) . . ?
C2 C3 H3 111.2 . . ?
C4 C3 H3 124.7 . . ?
C3 C4 C5 115.1(9) . . ?
C3 C4 C8 120.7(8) . . ?
C5 C4 C8 124.2(8) . . ?
C4 C5 C6 124.8(9) . . ?
C4 C5 H5 109.5 . . ?
C6 C5 H5 125.7 . . ?
C5 C6 C1 116.9(8) . . ?
C5 C6 C9 114.1(7) . . ?
C1 C6 C9 128.8(8) . . ?
C12 C7 C11 106.7(9) . . ?
C12 C7 C10 105.5(8) . . ?
C11 C7 C10 111.9(9) . . ?
C12 C7 C2 113.1(8) . . ?
C11 C7 C2 111.7(8) . . ?
C10 C7 C2 107.9(8) . . ?
C14 C8 C15 110.1(9) . . ?
C14 C8 C13 108.9(9) . . ?
C15 C8 C13 108.3(9) . . ?
C14 C8 C4 110.2(8) . . ?
C15 C8 C4 112.2(8) . . ?
C13 C8 C4 107.1(8) . . ?
C17 C9 C16 108.4(8) . . ?
C17 C9 C18 109.5(8) . . ?
C16 C9 C18 104.9(8) . . ?
C17 C9 C6 112.5(7) . . ?
C16 C9 C6 108.1(7) . . ?
C18 C9 C6 113.1(8) . . ?
C7 C10 H10A 109.5 . . ?
C7 C10 H10B 109.5 . . ?
H10A C10 H10B 109.5 . . ?
C7 C10 H10C 109.5 . . ?
H10A C10 H10C 109.5 . . ?
H10B C10 H10C 109.5 . . ?
C7 C11 H11A 109.5 . . ?
C7 C11 H11B 109.5 . . ?
H11A C11 H11B 109.5 . . ?
C7 C11 H11C 109.5 . . ?
H11A C11 H11C 109.5 . . ?
H11B C11 H11C 109.5 . . ?
C7 C12 H12A 109.5 . . ?
C7 C12 H12B 109.5 . . ?
H12A C12 H12B 109.5 . . ?
C7 C12 H12C 109.5 . . ?
H12A C12 H12C 109.5 . . ?
H12B C12 H12C 109.5 . . ?
C8 C13 H13A 109.5 . . ?
C8 C13 H13B 109.5 . . ?
H13A C13 H13B 109.5 . . ?
C8 C13 H13C 109.5 . . ?
H13A C13 H13C 109.5 . . ?
H13B C13 H13C 109.5 . . ?
C8 C14 H14A 109.5 . . ?
C8 C14 H14B 109.5 . . ?
H14A C14 H14B 109.5 . . ?
C8 C14 H14C 109.5 . . ?
H14A C14 H14C 109.5 . . ?
H14B C14 H14C 109.5 . . ?
C8 C15 H15A 109.5 . . ?
C8 C15 H15B 109.5 . . ?
H15A C15 H15B 109.5 . . ?
C8 C15 H15C 109.5 . . ?
H15A C15 H15C 109.5 . . ?
H15B C15 H15C 109.5 . . ?
C9 C16 H16A 109.5 . . ?
C9 C16 H16B 109.5 . . ?
H16A C16 H16B 109.5 . . ?
C9 C16 H16C 109.5 . . ?
H16A C16 H16C 109.5 . . ?
H16B C16 H16C 109.5 . . ?
C9 C17 H17A 109.5 . . ?
C9 C17 H17B 109.5 . . ?
H17A C17 H17B 109.5 . . ?
C9 C17 H17C 109.5 . . ?
H17A C17 H17C 109.5 . . ?
H17B C17 H17C 109.5 . . ?
C9 C18 H18A 109.5 . . ?
C9 C18 H18B 109.5 . . ?
H18A C18 H18B 109.5 . . ?
C9 C18 H18C 109.5 . . ?
H18A C18 H18C 109.5 . . ?
H18B C18 H18C 109.5 . . ?

loop_
_geom_bond_atom_site_label_1
_geom_bond_atom_site_label_2
_geom_bond_distance
_geom_bond_site_symmetry_2
_geom_bond_publ_flag
As1 N1 1.840(8) . ?
As1 N1 1.855(7) 3_655 ?
As1 Cl1 2.235(4) . ?
N1 C1 1.469(11) . ?
N1 As1 1.855(7) 3_655 ?
C1 C6 1.402(8) . ?
C1 C2 1.419(8) . ?
C2 C3 1.380(8) . ?
C2 C7 1.557(13) . ?
C3 C4 1.383(8) . ?
C3 H3 0.9400 . ?
C4 C5 1.386(8) . ?
C4 C8 1.539(13) . ?
C5 C6 1.394(8) . ?
C5 H5 0.9400 . ?
C6 C9 1.553(12) . ?
C7 C12 1.538(10) . ?
C7 C11 1.540(11) . ?
C7 C10 1.556(11) . ?
C8 C14 1.521(10) . ?
C8 C15 1.528(11) . ?
C8 C13 1.538(11) . ?
C9 C17 1.530(10) . ?
C9 C16 1.537(10) . ?
C9 C18 1.545(10) . ?
C10 H10A 0.9700 . ?
C10 H10B 0.9700 . ?
C10 H10C 0.9700 . ?
C11 H11A 0.9700 . ?
C11 H11B 0.9700 . ?
C11 H11C 0.9700 . ?
C12 H12A 0.9700 . ?
C12 H12B 0.9700 . ?
C12 H12C 0.9700 . ?
C13 H13A 0.9700 . ?
C13 H13B 0.9700 . ?
C13 H13C 0.9700 . ?
C14 H14A 0.9700 . ?
C14 H14B 0.9700 . ?
C14 H14C 0.9700 . ?
C15 H15A 0.9700 . ?
C15 H15B 0.9700 . ?
C15 H15C 0.9700 . ?
C16 H16A 0.9700 . ?
C16 H16B 0.9700 . ?
C16 H16C 0.9700 . ?
C17 H17A 0.9700 . ?
C17 H17B 0.9700 . ?
C17 H17C 0.9700 . ?
C18 H18A 0.9700 . ?
C18 H18B 0.9700 . ?
C18 H18C 0.9700 . ?

loop_
_geom_torsion_atom_site_label_1
_geom_torsion_atom_site_label_2
_geom_torsion_atom_site_label_3
_geom_torsion_atom_site_label_4
_geom_torsion
_geom_torsion_site_symmetry_1
_geom_torsion_site_symmetry_2
_geom_torsion_site_symmetry_3
_geom_torsion_site_symmetry_4
_geom_torsion_publ_flag
N1 As1 N1 C1 166.0(8) 3_655 . . . ?
Cl1 As1 N1 C1 63.0(6) . . . . ?
N1 As1 N1 As1 0.0 3_655 . . 3_655 ?
Cl1 As1 N1 As1 -103.0(3) . . . 3_655 ?
As1 N1 C1 C6 59.5(10) . . . . ?
As1 N1 C1 C6 -142.3(8) 3_655 . . . ?
As1 N1 C1 C2 -113.6(9) . . . . ?
As1 N1 C1 C2 44.5(15) 3_655 . . . ?
C6 C1 C2 C3 -16.2(15) . . . . ?
N1 C1 C2 C3 156.9(10) . . . . ?
C6 C1 C2 C7 161.3(9) . . . . ?
N1 C1 C2 C7 -25.5(15) . . . . ?
C1 C2 C3 C4 4.0(17) . . . . ?
C7 C2 C3 C4 -173.7(9) . . . . ?
C2 C3 C4 C5 6.0(16) . . . . ?
C2 C3 C4 C8 -175.0(10) . . . . ?
C3 C4 C5 C6 -4.2(15) . . . . ?
C8 C4 C5 C6 176.9(9) . . . . ?
C4 C5 C6 C1 -7.6(15) . . . . ?
C4 C5 C6 C9 167.5(9) . . . . ?
C2 C1 C6 C5 17.6(14) . . . . ?
N1 C1 C6 C5 -155.9(9) . . . . ?
C2 C1 C6 C9 -156.6(9) . . . . ?
N1 C1 C6 C9 29.9(14) . . . . ?
C3 C2 C7 C12 9.1(14) . . . . ?
C1 C2 C7 C12 -168.4(10) . . . . ?
C3 C2 C7 C11 -111.2(11) . . . . ?
C1 C2 C7 C11 71.2(12) . . . . ?
C3 C2 C7 C10 125.4(10) . . . . ?
C1 C2 C7 C10 -52.2(12) . . . . ?
C3 C4 C8 C14 -53.1(13) . . . . ?
C5 C4 C8 C14 125.7(11) . . . . ?
C3 C4 C8 C15 -176.1(10) . . . . ?
C5 C4 C8 C15 2.7(15) . . . . ?
C3 C4 C8 C13 65.2(12) . . . . ?
C5 C4 C8 C13 -116.0(11) . . . . ?
C5 C6 C9 C17 77.3(10) . . . . ?
C1 C6 C9 C17 -108.4(11) . . . . ?
C5 C6 C9 C16 -42.3(11) . . . . ?
C1 C6 C9 C16 132.0(10) . . . . ?
C5 C6 C9 C18 -158.0(9) . . . . ?
C1 C6 C9 C18 16.4(13) . . . . ?
